data_9001160
loop_
_publ_author_name
'Aurisicchio, C.'
'Fioravanti, G.'
'Grubessi, O.'
'Zanazzi, P. F.'

_publ_section_title
;
 Reappraisal of the crystal chemistry of beryl
 Sample: 22
;
_journal_name_full 'American Mineralogist'
_journal_page_first 826
_journal_page_last 837
_journal_volume 73
_journal_year 1988
_chemical_compound_source 'Mawi mine, Nuristan, Afghanistan'
_chemical_formula_sum 'Al2 Be2.475 Cs0.154 Li0.498 Na0.228 O18 Rb0.002 Si6.042'
_chemical_name_mineral Beryl
_space_group_IT_number 192
_symmetry_space_group_name_Hall '-P 6 2c'
_symmetry_space_group_name_H-M 'P 6/m c c'
_cell_angle_alpha 90
_cell_angle_beta 90
_cell_angle_gamma 120
_cell_length_a 9.2148
_cell_length_b 9.2148
_cell_length_c 9.2318
_cell_formula_units_Z 2
_cell_volume 678.873
_database_code_amcsd 0001183
_exptl_crystal_density_diffrn 2.756
_cod_original_formula_sum 'Si6.042 Be2.475 Li.498 Al2 O18 Na.228 Cs.154 Rb.002'
_cod_database_code 9001160

loop_
_space_group_symop_operation_xyz
x,y,z
-x,-x+y,1/2+z
x,x-y,1/2-z
-x+y,-x,-z
x-y,x,z
-y,-x,1/2+z
y,x,1/2-z
y,-x+y,-z
-y,x-y,z
x-y,-y,1/2+z
-x+y,y,1/2-z
x,y,-z
-x,-y,z
x,x-y,1/2+z
-x,-x+y,1/2-z
x-y,x,-z
-x+y,-x,z
y,x,1/2+z
-y,-x,1/2-z
-y,x-y,-z
y,-x+y,z
-x+y,y,1/2+z
x-y,-y,1/2-z
-x,-y,-z

loop_
_atom_site_aniso_label
_atom_site_aniso_U_11
_atom_site_aniso_U_22
_atom_site_aniso_U_33
_atom_site_aniso_U_12
_atom_site_aniso_U_13
_atom_site_aniso_U_23
Si1 0.00410 0.00410 0.00260 0.00220 0.00000 0.00000
Al 0.00440 0.00440 0.00300 0.00220 0.00000 0.00000
O1 0.01210 0.00900 0.02000 0.00830 0.00000 0.00000
O2 0.01420 0.01380 0.00820 0.00900 -0.00590 -0.00460
Na 0.02470 0.02470 0.01890 0.01235 0.00000 0.00000
Cs 0.02470 0.02470 0.01890 0.01235 0.00000 0.00000
Rb 0.02470 0.02470 0.01890 0.01235 0.00000 0.00000

loop_
_atom_site_label
_atom_site_fract_x
_atom_site_fract_y
_atom_site_fract_z
_atom_site_occupancy
_atom_site_U_iso_or_equiv
Si1 0.38940 0.11920 0.00000 1.00000 ?
Be 0.50000 0.00000 0.25000 0.82500 0.00700
Li 0.50000 0.00000 0.25000 0.16600 0.00700
Si2 0.50000 0.00000 0.25000 0.01400 0.00700
Al 0.66667 0.33333 0.25000 0.99900 ?
O1 0.30490 0.23460 0.00000 1.00000 ?
O2 0.49830 0.14750 0.14490 1.00000 ?
Na 0.00000 0.00000 0.25000 0.22800 ?
Cs 0.00000 0.00000 0.25000 0.15400 ?
Rb 0.00000 0.00000 0.25000 0.00200 ?

loop_
_cod_related_entry_id
_cod_related_entry_database
_cod_related_entry_code
1 AMCSD 0001183
